data_4339824
loop_
_publ_author_name
'McGee, Kari A.'
'Mann, Kent R.'

_publ_section_title
;
 Selective low-temperature syntheses of facial and meridional
 tris-cyclometalated iridium(III) complexes.
;
_journal_issue 19
_journal_name_full 'Inorganic chemistry'
_journal_page_first 7800
_journal_page_last 7809
_journal_paper_doi 10.1021/ic700440c
_journal_volume 46
_journal_year 2007
_chemical_formula_moiety 'C44 H32 Cl2 Ir2 N4'
_chemical_formula_sum 'C44 H32 Cl2 Ir2 N4'
_chemical_formula_weight 1072.04
_chemical_name_common 04136
_chemical_name_systematic
; 
 ? 
;
_space_group_IT_number 14
_symmetry_cell_setting monoclinic
_symmetry_space_group_name_Hall '-P 2yn'
_symmetry_space_group_name_H-M 'P 1 21/n 1'
_atom_sites_solution_hydrogens geom
_atom_sites_solution_primary direct
_atom_sites_solution_secondary difmap
_audit_creation_method SHELXL-97
_cell_angle_alpha 90.00
_cell_angle_beta 99.6740(10)
_cell_angle_gamma 90.00
_cell_formula_units_Z 2
_cell_length_a 9.2872(6)
_cell_length_b 11.9810(8)
_cell_length_c 16.7420(11)
_cell_measurement_reflns_used 3181
_cell_measurement_temperature 173(2)
_cell_volume 1836.4(2)
_computing_cell_refinement 'SAINT, Bruker'
_computing_data_collection 'SMART, Bruker'
_computing_data_reduction 'SAINT, Bruker'
_computing_molecular_graphics 'SHELXTL, Bruker'
_computing_structure_refinement 'SHELXL-97 (Sheldrick, 1997)'
_computing_structure_solution 'SHELXS-97 (Sheldrick, 1990)'
_diffrn_ambient_temperature 173(2)
_diffrn_measured_fraction_theta_full 0.998
_diffrn_measured_fraction_theta_max 0.998
_diffrn_measurement_device_type 'Siemens SMART Platform CCD'
_diffrn_measurement_method 'area detector, omega scans'
_diffrn_radiation_monochromator graphite
_diffrn_radiation_source 'normal-focus sealed tube'
_diffrn_radiation_type MoK\a
_diffrn_radiation_wavelength 0.71073
_diffrn_reflns_av_R_equivalents 0.0263
_diffrn_reflns_av_sigmaI/netI 0.0277
_diffrn_reflns_limit_h_max 11
_diffrn_reflns_limit_h_min -8
_diffrn_reflns_limit_k_max 11
_diffrn_reflns_limit_k_min -14
_diffrn_reflns_limit_l_max 19
_diffrn_reflns_limit_l_min -19
_diffrn_reflns_number 10061
_diffrn_reflns_theta_full 25.04
_diffrn_reflns_theta_max 25.04
_diffrn_reflns_theta_min 2.10
_exptl_absorpt_coefficient_mu 7.423
_exptl_absorpt_correction_T_max 0.500000
_exptl_absorpt_correction_T_min 0.391887
_exptl_absorpt_correction_type multi-scan
_exptl_absorpt_process_details 'SADABS, R. Blessing, 1995'
_exptl_crystal_colour yellow
_exptl_crystal_density_diffrn 1.939
_exptl_crystal_density_method 'not measured'
_exptl_crystal_description plate
_exptl_crystal_F_000 1024
_exptl_crystal_size_max 0.162
_exptl_crystal_size_mid 0.105
_exptl_crystal_size_min 0.0948
_refine_diff_density_max 0.948
_refine_diff_density_min -0.823
_refine_diff_density_rms 0.093
_refine_ls_extinction_method none
_refine_ls_goodness_of_fit_ref 1.060
_refine_ls_hydrogen_treatment riding
_refine_ls_matrix_type full
_refine_ls_number_parameters 386
_refine_ls_number_reflns 3242
_refine_ls_number_restraints 364
_refine_ls_restrained_S_all 1.013
_refine_ls_R_factor_all 0.0325
_refine_ls_R_factor_gt 0.0259
_refine_ls_shift/su_max 0.002
_refine_ls_shift/su_mean 0.000
_refine_ls_structure_factor_coef Fsqd
_refine_ls_weighting_details 'calc w=1/[\s^2^(Fo^2^)+(0.0180P)^2^+4.5009P] where P=(Fo^2^+2Fc^2^)/3'
_refine_ls_weighting_scheme calc
_refine_ls_wR_factor_gt 0.0526
_refine_ls_wR_factor_ref 0.0548
_reflns_number_gt 2851
_reflns_number_total 3242
_reflns_threshold_expression >2sigma(I)
_cod_data_source_file tris_ir_cifs_revised.cif
_cod_data_source_block 04136z
_cod_original_sg_symbol_H-M P2(1)/n
_cod_database_code 4339824

loop_
_symmetry_equiv_pos_as_xyz
'x, y, z'
'-x+1/2, y+1/2, -z+1/2'
'-x, -y, -z'
'x-1/2, -y-1/2, z-1/2'

loop_
_atom_site_label
_atom_site_type_symbol
_atom_site_fract_x
_atom_site_fract_y
_atom_site_fract_z
_atom_site_U_iso_or_equiv
_atom_site_adp_type
_atom_site_occupancy
_atom_site_symmetry_multiplicity
_atom_site_calc_flag
_atom_site_refinement_flags
_atom_site_disorder_assembly
_atom_site_disorder_group
Ir1 Ir 0.93320(2) 0.620240(15) 0.555000(10) 0.03695(8) Uani 1 1 d . . .
Cl1 Cl 0.83460(14) 0.48859(9) 0.44250(7) 0.0396(3) Uani 1 1 d . . .
N1 N 0.8531(10) 0.5107(8) 0.6368(7) 0.0346(14) Uani 0.497(3) 1 d PD A 1
C1 C 0.7602(9) 0.4243(7) 0.6204(5) 0.039(2) Uani 0.497(3) 1 d PD A 1
H1A H 0.7211 0.4074 0.5657 0.047 Uiso 0.497(3) 1 calc PR A 1
C2 C 0.7201(10) 0.3591(8) 0.6821(7) 0.058(3) Uani 0.497(3) 1 d PD A 1
H2A H 0.6544 0.2984 0.6697 0.069 Uiso 0.497(3) 1 calc PR A 1
C3 C 0.7768(13) 0.3840(10) 0.7603(8) 0.078(3) Uani 0.497(3) 1 d PD A 1
H3A H 0.7508 0.3405 0.8031 0.094 Uiso 0.497(3) 1 calc PR A 1
C4 C 0.8718(12) 0.4721(8) 0.7775(7) 0.071(3) Uani 0.497(3) 1 d PD A 1
H4A H 0.9112 0.4893 0.8322 0.085 Uiso 0.497(3) 1 calc PR A 1
C5 C 0.9099(9) 0.5356(7) 0.7153(5) 0.043(2) Uani 0.497(3) 1 d PD A 1
C6 C 0.9980(9) 0.6384(7) 0.7241(5) 0.043(3) Uani 0.497(3) 1 d PD A 1
C11 C 1.0629(11) 0.6842(9) 0.7976(7) 0.083(3) Uani 0.497(3) 1 d PD A 1
H11A H 1.0543 0.6467 0.8466 0.099 Uiso 0.497(3) 1 calc PR A 1
C10 C 1.1376(11) 0.7808(8) 0.8006(7) 0.053(4) Uani 0.497(3) 1 d PD A 1
H10A H 1.1807 0.8099 0.8519 0.063 Uiso 0.497(3) 1 calc PR A 1
C9 C 1.1532(11) 0.8378(10) 0.7323(6) 0.047(3) Uani 0.497(3) 1 d PD A 1
H9A H 1.2063 0.9059 0.7355 0.056 Uiso 0.497(3) 1 calc PR A 1
C8 C 1.0893(9) 0.7942(8) 0.6571(6) 0.037(3) Uani 0.497(3) 1 d PD A 1
H8A H 1.0993 0.8331 0.6089 0.044 Uiso 0.497(3) 1 calc PR A 1
C7 C 1.0109(9) 0.6939(7) 0.6521(6) 0.031(2) Uani 0.497(3) 1 d PD A 1
N2 N 0.9703(10) 0.7353(9) 0.4764(6) 0.0298(17) Uani 0.497(3) 1 d PD A 1
C12 C 1.0940(10) 0.7413(7) 0.4455(5) 0.039(2) Uani 0.497(3) 1 d PD A 1
H12A H 1.1620 0.6816 0.4558 0.047 Uiso 0.497(3) 1 calc PR A 1
C13 C 1.1276(11) 0.8304(8) 0.3994(5) 0.052(3) Uani 0.497(3) 1 d PD A 1
H13A H 1.2166 0.8317 0.3786 0.062 Uiso 0.497(3) 1 calc PR A 1
C14 C 1.0315(13) 0.9155(11) 0.3847(7) 0.075(4) Uani 0.497(3) 1 d PD A 1
H14A H 1.0520 0.9777 0.3532 0.090 Uiso 0.497(3) 1 calc PR A 1
C15 C 0.9037(12) 0.9110(8) 0.4157(6) 0.071(3) Uani 0.497(3) 1 d PD A 1
H15A H 0.8358 0.9707 0.4055 0.085 Uiso 0.497(3) 1 calc PR A 1
C16 C 0.8724(10) 0.8208(7) 0.4619(6) 0.064(4) Uani 0.497(3) 1 d PD A 1
C17 C 0.7402(12) 0.8055(10) 0.4986(9) 0.061(5) Uani 0.497(3) 1 d PD A 1
C22 C 0.6207(13) 0.8763(10) 0.4909(8) 0.083(3) Uani 0.497(3) 1 d PD A 1
H22A H 0.6237 0.9446 0.4624 0.099 Uiso 0.497(3) 1 calc PR A 1
C21 C 0.5011(14) 0.8517(11) 0.5223(9) 0.081(3) Uani 0.497(3) 1 d PD A 1
H21A H 0.4215 0.9026 0.5156 0.097 Uiso 0.497(3) 1 calc PR A 1
C20 C 0.4921(17) 0.7569(13) 0.5626(9) 0.071(3) Uani 0.497(3) 1 d PD A 1
H20A H 0.4067 0.7403 0.5846 0.085 Uiso 0.497(3) 1 calc PR A 1
C19 C 0.6088(13) 0.6820(10) 0.5725(7) 0.051(3) Uani 0.497(3) 1 d PD A 1
H19A H 0.6022 0.6144 0.6013 0.061 Uiso 0.497(3) 1 calc PR A 1
C18 C 0.7354(14) 0.7051(11) 0.5405(8) 0.033(2) Uani 0.497(3) 1 d PD A 1
N1' N 0.8744(11) 0.5273(8) 0.6423(6) 0.0346(14) Uani 0.503(3) 1 d PD A 5
C1' C 0.9536(12) 0.4511(7) 0.6892(5) 0.052(3) Uani 0.503(3) 1 d PD A 5
H1'A H 1.0533 0.4413 0.6844 0.062 Uiso 0.503(3) 1 calc PR A 5
C2' C 0.8952(15) 0.3861(8) 0.7442(5) 0.077(4) Uani 0.503(3) 1 d PD A 5
H2'A H 0.9540 0.3327 0.7767 0.092 Uiso 0.503(3) 1 calc PR A 5
C3' C 0.7527(16) 0.3999(10) 0.7512(7) 0.078(3) Uani 0.503(3) 1 d PD A 5
H3'A H 0.7106 0.3561 0.7886 0.094 Uiso 0.503(3) 1 calc PR A 5
C4' C 0.6699(13) 0.4775(9) 0.7036(6) 0.072(4) Uani 0.503(3) 1 d PD A 5
H4'A H 0.5701 0.4875 0.7082 0.086 Uiso 0.503(3) 1 calc PR A 5
C5' C 0.7313(10) 0.5418(7) 0.6488(5) 0.043(3) Uani 0.503(3) 1 d PD A 5
C6' C 0.6613(11) 0.6360(9) 0.6011(6) 0.047(3) Uani 0.503(3) 1 d PD A 5
C11' C 0.5170(12) 0.6686(10) 0.5985(7) 0.060(3) Uani 0.503(3) 1 d PD A 5
H11B H 0.4563 0.6278 0.6284 0.072 Uiso 0.503(3) 1 calc PR A 5
C10' C 0.4617(18) 0.7579(13) 0.5538(9) 0.071(3) Uani 0.503(3) 1 d PD A 5
H10B H 0.3628 0.7791 0.5526 0.085 Uiso 0.503(3) 1 calc PR A 5
C9' C 0.5461(14) 0.8161(12) 0.5113(9) 0.081(3) Uani 0.503(3) 1 d PD A 5
H9'A H 0.5068 0.8785 0.4801 0.097 Uiso 0.503(3) 1 calc PR A 5
C8' C 0.6924(13) 0.7852(10) 0.5127(7) 0.044(4) Uani 0.503(3) 1 d PD A 5
H8'A H 0.7506 0.8274 0.4822 0.053 Uiso 0.503(3) 1 calc PR A 5
C7' C 0.7539(14) 0.6945(11) 0.5576(8) 0.033(2) Uani 0.503(3) 1 d PD A 5
N2' N 1.0125(9) 0.7418(9) 0.4805(6) 0.0298(17) Uani 0.503(3) 1 d PD A 5
C12' C 0.9795(9) 0.7364(7) 0.3993(5) 0.039(2) Uani 0.503(3) 1 d PD A 5
H12B H 0.9286 0.6728 0.3752 0.047 Uiso 0.503(3) 1 calc PR A 5
C13' C 1.0169(10) 0.8204(8) 0.3491(6) 0.051(3) Uani 0.503(3) 1 d PD A 5
H13B H 0.9925 0.8149 0.2918 0.062 Uiso 0.503(3) 1 calc PR A 5
C14' C 1.0900(11) 0.9110(10) 0.3852(8) 0.075(4) Uani 0.503(3) 1 d PD A 5
H14B H 1.1171 0.9698 0.3527 0.090 Uiso 0.503(3) 1 calc PR A 5
C15' C 1.1242(9) 0.9179(7) 0.4671(6) 0.048(3) Uani 0.503(3) 1 d PD A 5
H15B H 1.1751 0.9813 0.4915 0.057 Uiso 0.503(3) 1 calc PR A 5
C16' C 1.0847(8) 0.8316(6) 0.5156(5) 0.037(2) Uani 0.503(3) 1 d PD A 5
C17' C 1.1075(8) 0.8302(7) 0.6043(5) 0.039(2) Uani 0.503(3) 1 d PD A 5
C22' C 1.1812(9) 0.9135(8) 0.6535(7) 0.061(3) Uani 0.503(3) 1 d PD A 5
H22B H 1.2230 0.9747 0.6295 0.073 Uiso 0.503(3) 1 calc PR A 5
C21' C 1.1935(11) 0.9078(10) 0.7345(6) 0.065(4) Uani 0.503(3) 1 d PD A 5
H21B H 1.2439 0.9650 0.7672 0.078 Uiso 0.503(3) 1 calc PR A 5
C20' C 1.1351(10) 0.8219(9) 0.7697(8) 0.047(3) Uani 0.503(3) 1 d PD A 5
H20B H 1.1449 0.8193 0.8270 0.056 Uiso 0.503(3) 1 calc PR A 5
C19' C 1.0605(9) 0.7366(8) 0.7234(5) 0.045(3) Uani 0.503(3) 1 d PD A 5
H19B H 1.0200 0.6767 0.7495 0.054 Uiso 0.503(3) 1 calc PR A 5
C18' C 1.0450(10) 0.7389(8) 0.6393(6) 0.031(2) Uani 0.503(3) 1 d PD A 5

loop_
_atom_site_aniso_label
_atom_site_aniso_U_11
_atom_site_aniso_U_22
_atom_site_aniso_U_33
_atom_site_aniso_U_23
_atom_site_aniso_U_13
_atom_site_aniso_U_12
Ir1 0.05060(13) 0.03191(11) 0.03109(10) 0.00501(8) 0.01480(8) 0.01560(9)
Cl1 0.0485(7) 0.0313(6) 0.0421(6) 0.0045(5) 0.0170(5) 0.0112(5)
N1 0.037(3) 0.038(3) 0.032(2) 0.001(2) 0.014(2) -0.006(3)
C1 0.042(6) 0.043(6) 0.036(5) 0.003(4) 0.016(4) -0.005(5)
C2 0.060(8) 0.045(7) 0.079(9) 0.002(6) 0.045(7) -0.016(6)
C3 0.120(8) 0.066(6) 0.061(5) 0.010(4) 0.049(5) -0.019(5)
C4 0.079(7) 0.052(6) 0.084(7) 0.034(5) 0.020(5) 0.009(5)
C5 0.063(7) 0.034(6) 0.035(5) 0.001(4) 0.019(5) 0.000(5)
C6 0.062(7) 0.041(6) 0.025(5) -0.004(4) 0.004(4) 0.010(5)
C11 0.078(7) 0.063(7) 0.104(8) 0.015(6) 0.008(6) 0.021(6)
C10 0.084(9) 0.028(7) 0.038(7) -0.007(5) -0.010(6) -0.001(6)
C9 0.051(5) 0.039(5) 0.043(9) 0.001(6) -0.009(5) -0.002(4)
C8 0.036(6) 0.031(6) 0.041(6) -0.006(5) 0.001(5) 0.001(5)
C7 0.032(5) 0.024(6) 0.036(4) -0.002(4) 0.005(3) 0.012(4)
N2 0.030(5) 0.025(2) 0.034(2) 0.0022(18) 0.003(3) -0.001(3)
C12 0.048(7) 0.033(5) 0.037(5) 0.015(4) 0.004(5) -0.002(5)
C13 0.051(7) 0.056(8) 0.051(7) 0.021(6) 0.016(6) -0.001(6)
C14 0.080(11) 0.050(5) 0.097(6) 0.039(4) 0.020(7) -0.002(7)
C15 0.079(7) 0.052(6) 0.084(7) 0.034(5) 0.020(5) 0.009(5)
C16 0.042(7) 0.033(6) 0.113(11) 0.023(6) 0.004(7) 0.001(5)
C17 0.039(9) 0.025(7) 0.121(14) 0.022(7) 0.018(8) 0.009(6)
C22 0.078(7) 0.063(7) 0.104(8) 0.015(6) 0.008(6) 0.021(6)
C21 0.050(8) 0.054(9) 0.140(10) -0.008(7) 0.023(7) 0.026(5)
C20 0.034(7) 0.073(5) 0.100(6) -0.035(5) -0.004(5) 0.007(4)
C19 0.047(9) 0.051(9) 0.054(9) -0.015(6) 0.008(7) -0.002(6)
C18 0.030(4) 0.035(4) 0.030(5) -0.009(3) -0.004(4) 0.000(3)
N1' 0.037(3) 0.038(3) 0.032(2) 0.001(2) 0.014(2) -0.006(3)
C1' 0.065(8) 0.054(7) 0.037(6) 0.015(5) 0.008(5) -0.004(6)
C2' 0.119(13) 0.067(9) 0.045(7) 0.031(6) 0.014(7) 0.007(8)
C3' 0.120(8) 0.066(6) 0.061(5) 0.010(4) 0.049(5) -0.019(5)
C4' 0.069(9) 0.096(11) 0.059(7) 0.000(7) 0.035(7) -0.027(8)
C5' 0.048(6) 0.052(6) 0.033(5) -0.006(5) 0.015(5) -0.015(5)
C6' 0.039(7) 0.064(9) 0.040(7) -0.020(6) 0.012(5) -0.018(6)
C11' 0.047(7) 0.078(9) 0.062(8) -0.027(7) 0.025(6) -0.011(7)
C10' 0.034(7) 0.073(5) 0.100(6) -0.035(5) -0.004(5) 0.007(4)
C9' 0.050(8) 0.054(9) 0.140(10) -0.008(7) 0.023(7) 0.026(5)
C8' 0.042(8) 0.040(8) 0.047(7) -0.009(6) -0.002(6) -0.006(6)
C7' 0.030(4) 0.035(4) 0.030(5) -0.009(3) -0.004(4) 0.000(3)
N2' 0.030(5) 0.025(2) 0.034(2) 0.0022(18) 0.003(3) -0.001(3)
C12' 0.051(7) 0.030(5) 0.036(5) 0.005(4) 0.009(5) 0.002(4)
C13' 0.063(8) 0.049(7) 0.043(6) 0.015(5) 0.012(6) 0.006(6)
C14' 0.080(11) 0.050(5) 0.097(6) 0.039(4) 0.020(7) -0.002(7)
C15' 0.032(5) 0.036(6) 0.075(8) 0.004(5) 0.008(5) -0.005(4)
C16' 0.028(5) 0.023(5) 0.058(6) -0.002(4) 0.001(4) 0.006(4)
C17' 0.035(6) 0.033(5) 0.046(6) -0.010(5) 0.003(5) 0.009(4)
C22' 0.044(7) 0.054(7) 0.079(9) -0.020(6) -0.009(6) 0.001(5)
C21' 0.062(9) 0.069(9) 0.057(8) -0.030(7) -0.011(6) 0.001(7)
C20' 0.051(5) 0.039(5) 0.043(9) 0.001(6) -0.009(5) -0.002(4)
C19' 0.042(6) 0.052(7) 0.039(5) -0.004(5) -0.001(5) 0.011(5)
C18' 0.032(5) 0.024(6) 0.036(4) -0.002(4) 0.005(3) 0.012(4)

loop_
_atom_type_symbol
_atom_type_description
_atom_type_scat_dispersion_real
_atom_type_scat_dispersion_imag
_atom_type_scat_source
C C 0.0033 0.0016 'International Tables Vol C Tables 4.2.6.8 and 6.1.1.4'
H H 0.0000 0.0000 'International Tables Vol C Tables 4.2.6.8 and 6.1.1.4'
N N 0.0061 0.0033 'International Tables Vol C Tables 4.2.6.8 and 6.1.1.4'
Cl Cl 0.1484 0.1585 'International Tables Vol C Tables 4.2.6.8 and 6.1.1.4'
Ir Ir -1.4442 7.9887 'International Tables Vol C Tables 4.2.6.8 and 6.1.1.4'

loop_
_geom_angle_atom_site_label_1
_geom_angle_atom_site_label_2
_geom_angle_atom_site_label_3
_geom_angle
_geom_angle_site_symmetry_3
C7 Ir1 C7' 88.4(5) .
C7 Ir1 N2 99.4(4) .
C7' Ir1 N2 86.6(4) .
C7 Ir1 N1' 75.0(4) .
C7' Ir1 N1' 84.0(4) .
N2 Ir1 N1' 169.1(4) .
C7 Ir1 C18 94.3(5) .
C7' Ir1 C18 8.0(7) .
N2 Ir1 C18 80.2(4) .
N1' Ir1 C18 90.8(4) .
C7 Ir1 N1 81.8(4) .
C7' Ir1 N1 82.6(4) .
N2 Ir1 N1 169.0(4) .
N1' Ir1 N1 7.0(5) .
C18 Ir1 N1 88.8(4) .
C7 Ir1 N2' 93.7(4) .
C7' Ir1 N2' 94.8(4) .
N2 Ir1 N2' 10.2(4) .
N1' Ir1 N2' 168.6(3) .
C18 Ir1 N2' 89.0(4) .
N1 Ir1 N2' 174.9(3) .
C7 Ir1 C18' 17.9(3) .
C7' Ir1 C18' 90.2(5) .
N2 Ir1 C18' 81.8(4) .
N1' Ir1 C18' 92.8(4) .
C18 Ir1 C18' 94.2(5) .
N1 Ir1 C18' 99.7(3) .
N2' Ir1 C18' 75.8(3) .
C7 Ir1 Cl1 168.8(3) .
C7' Ir1 Cl1 95.8(4) .
N2 Ir1 Cl1 91.2(3) .
N1' Ir1 Cl1 95.1(2) .
C18 Ir1 Cl1 90.9(4) .
N1 Ir1 Cl1 88.4(3) .
N2' Ir1 Cl1 96.2(2) .
C18' Ir1 Cl1 170.5(2) .
C7 Ir1 Cl1 91.4(2) 3_766
C7' Ir1 Cl1 176.1(4) 3_766
N2 Ir1 Cl1 97.3(3) 3_766
N1' Ir1 Cl1 92.2(3) 3_766
C18 Ir1 Cl1 174.1(4) 3_766
N1 Ir1 Cl1 93.5(2) 3_766
N2' Ir1 Cl1 89.1(2) 3_766
C18' Ir1 Cl1 90.8(2) 3_766
Cl1 Ir1 Cl1 83.70(4) 3_766
Ir1 Cl1 Ir1 96.30(4) 3_766
C1 N1 C5 119.6(10) .
C1 N1 Ir1 128.9(8) .
C5 N1 Ir1 111.5(7) .
N1 C1 C2 121.5(9) .
N1 C1 H1A 119.3 .
C2 C1 H1A 119.3 .
C3 C2 C1 118.8(10) .
C3 C2 H2A 120.6 .
C1 C2 H2A 120.6 .
C2 C3 C4 120.1(12) .
C2 C3 H3A 120.0 .
C4 C3 H3A 120.0 .
C3 C4 C5 120.1(11) .
C3 C4 H4A 120.0 .
C5 C4 H4A 120.0 .
N1 C5 C4 119.9(9) .
N1 C5 C6 113.4(7) .
C4 C5 C6 126.4(8) .
C11 C6 C7 119.2(9) .
C11 C6 C5 124.7(8) .
C7 C6 C5 116.0(7) .
C10 C11 C6 121.1(11) .
C10 C11 H11A 119.4 .
C6 C11 H11A 119.4 .
C11 C10 C9 121.8(12) .
C11 C10 H10A 119.1 .
C9 C10 H10A 119.1 .
C10 C9 C8 118.7(11) .
C10 C9 H9A 120.7 .
C8 C9 H9A 120.7 .
C9 C8 C7 120.8(10) .
C9 C8 H8A 119.6 .
C7 C8 H8A 119.6 .
C6 C7 C8 118.4(9) .
C6 C7 Ir1 116.4(6) .
C8 C7 Ir1 125.1(7) .
C12 N2 C16 118.7(10) .
C12 N2 Ir1 123.5(8) .
C16 N2 Ir1 117.2(7) .
N2 C12 C13 123.0(9) .
N2 C12 H12A 118.5 .
C13 C12 H12A 118.5 .
C14 C13 C12 118.7(10) .
C14 C13 H13A 120.6 .
C12 C13 H13A 120.6 .
C13 C14 C15 119.2(11) .
C13 C14 H14A 120.4 .
C15 C14 H14A 120.4 .
C14 C15 C16 121.1(10) .
C14 C15 H15A 119.5 .
C16 C15 H15A 119.5 .
N2 C16 C15 119.2(9) .
N2 C16 C17 114.2(9) .
C15 C16 C17 126.6(9) .
C22 C17 C18 118.7(10) .
C22 C17 C16 126.6(10) .
C18 C17 C16 114.6(9) .
C21 C22 C17 122.2(11) .
C21 C22 H22A 118.9 .
C17 C22 H22A 118.9 .
C20 C21 C22 120.9(13) .
C20 C21 H21A 119.5 .
C22 C21 H21A 119.5 .
C21 C20 C19 119.7(14) .
C21 C20 H20A 120.2 .
C19 C20 H20A 120.2 .
C20 C19 C18 120.9(12) .
C20 C19 H19A 119.6 .
C18 C19 H19A 119.6 .
C17 C18 C19 117.6(11) .
C17 C18 Ir1 112.2(8) .
C19 C18 Ir1 129.9(9) .
C1' N1' C5' 119.1(10) .
C1' N1' Ir1 128.4(8) .
C5' N1' Ir1 112.3(7) .
N1' C1' C2' 122.3(10) .
N1' C1' H1'A 118.8 .
C2' C1' H1'A 118.8 .
C3' C2' C1' 119.0(11) .
C3' C2' H2'A 120.5 .
C1' C2' H2'A 120.5 .
C2' C3' C4' 119.5(12) .
C2' C3' H3'A 120.3 .
C4' C3' H3'A 120.3 .
C3' C4' C5' 120.4(11) .
C3' C4' H4'A 119.8 .
C5' C4' H4'A 119.8 .
N1' C5' C4' 119.7(9) .
N1' C5' C6' 113.8(8) .
C4' C5' C6' 126.2(9) .
C11' C6' C7' 121.0(10) .
C11' C6' C5' 124.7(9) .
C7' C6' C5' 114.3(9) .
C10' C11' C6' 120.9(12) .
C10' C11' H11B 119.6 .
C6' C11' H11B 119.6 .
C9' C10' C11' 120.2(15) .
C9' C10' H10B 119.9 .
C11' C10' H10B 119.9 .
C10' C9' C8' 120.3(13) .
C10' C9' H9'A 119.8 .
C8' C9' H9'A 119.8 .
C7' C8' C9' 121.6(12) .
C7' C8' H8'A 119.2 .
C9' C8' H8'A 119.2 .
C8' C7' C6' 116.1(11) .
C8' C7' Ir1 129.7(9) .
C6' C7' Ir1 113.2(8) .
C12' N2' C16' 119.4(10) .
C12' N2' Ir1 121.2(7) .
C16' N2' Ir1 119.1(7) .
N2' C12' C13' 122.6(9) .
N2' C12' H12B 118.7 .
C13' C12' H12B 118.7 .
C14' C13' C12' 117.6(10) .
C14' C13' H13B 121.2 .
C12' C13' H13B 121.2 .
C15' C14' C13' 120.7(11) .
C15' C14' H14B 119.7 .
C13' C14' H14B 119.7 .
C14' C15' C16' 120.1(9) .
C14' C15' H15B 120.0 .
C16' C15' H15B 120.0 .
N2' C16' C15' 119.6(8) .
N2' C16' C17' 114.2(8) .
C15' C16' C17' 126.1(8) .
C22' C17' C18' 120.2(9) .
C22' C17' C16' 124.2(9) .
C18' C17' C16' 115.5(7) .
C21' C22' C17' 120.6(10) .
C21' C22' H22B 119.7 .
C17' C22' H22B 119.7 .
C22' C21' C20' 120.6(11) .
C22' C21' H21B 119.7 .
C20' C21' H21B 119.7 .
C21' C20' C19' 121.2(11) .
C21' C20' H20B 119.4 .
C19' C20' H20B 119.4 .
C18' C19' C20' 120.3(10) .
C18' C19' H19B 119.8 .
C20' C19' H19B 119.8 .
C19' C18' C17' 117.1(10) .
C19' C18' Ir1 127.6(8) .
C17' C18' Ir1 115.3(6) .

loop_
_geom_bond_atom_site_label_1
_geom_bond_atom_site_label_2
_geom_bond_distance
_geom_bond_site_symmetry_2
Ir1 C7 1.883(10) .
Ir1 C7' 1.895(13) .
Ir1 N2 1.976(12) .
Ir1 N1' 1.985(12) .
Ir1 C18 2.078(13) .
Ir1 N1 2.119(12) .
Ir1 N2' 2.128(12) .
Ir1 C18' 2.145(11) .
Ir1 Cl1 2.5088(12) .
Ir1 Cl1 2.5143(12) 3_766
Cl1 Ir1 2.5143(12) 3_766
N1 C1 1.346(11) .
N1 C5 1.365(11) .
C1 C2 1.394(10) .
C1 H1A 0.9500 .
C2 C3 1.360(12) .
C2 H2A 0.9500 .
C3 C4 1.374(12) .
C3 H3A 0.9500 .
C4 C5 1.383(10) .
C4 H4A 0.9500 .
C5 C6 1.472(11) .
C6 C11 1.390(12) .
C6 C7 1.400(10) .
C11 C10 1.346(12) .
C11 H11A 0.9500 .
C10 C9 1.361(12) .
C10 H10A 0.9500 .
C9 C8 1.399(11) .
C9 H9A 0.9500 .
C8 C7 1.401(10) .
C8 H8A 0.9500 .
N2 C12 1.338(10) .
N2 C16 1.364(11) .
C12 C13 1.384(10) .
C12 H12A 0.9500 .
C13 C14 1.350(12) .
C13 H13A 0.9500 .
C14 C15 1.374(12) .
C14 H14A 0.9500 .
C15 C16 1.388(10) .
C15 H15A 0.9500 .
C16 C17 1.473(12) .
C17 C22 1.386(12) .
C17 C18 1.397(11) .
C22 C21 1.339(13) .
C22 H22A 0.9500 .
C21 C20 1.331(13) .
C21 H21A 0.9500 .
C20 C19 1.395(13) .
C20 H20A 0.9500 .
C19 C18 1.399(11) .
C19 H19A 0.9500 .
N1' C1' 1.340(11) .
N1' C5' 1.362(11) .
C1' C2' 1.385(11) .
C1' H1'A 0.9500 .
C2' C3' 1.358(12) .
C2' H2'A 0.9500 .
C3' C4' 1.373(12) .
C3' H3'A 0.9500 .
C4' C5' 1.392(10) .
C4' H4'A 0.9500 .
C5' C6' 1.469(12) .
C6' C11' 1.389(11) .
C6' C7' 1.404(11) .
C11' C10' 1.356(14) .
C11' H11B 0.9500 .
C10' C9' 1.339(13) .
C10' H10B 0.9500 .
C9' C8' 1.405(12) .
C9' H9'A 0.9500 .
C8' C7' 1.388(11) .
C8' H8'A 0.9500 .
N2' C12' 1.344(10) .
N2' C16' 1.350(11) .
C12' C13' 1.391(10) .
C12' H12B 0.9500 .
C13' C14' 1.367(12) .
C13' H13B 0.9500 .
C14' C15' 1.356(12) .
C14' H14B 0.9500 .
C15' C16' 1.402(10) .
C15' H15B 0.9500 .
C16' C17' 1.464(11) .
C17' C22' 1.398(10) .
C17' C18' 1.411(10) .
C22' C21' 1.343(12) .
C22' H22B 0.9500 .
C21' C20' 1.345(12) .
C21' H21B 0.9500 .
C20' C19' 1.394(11) .
C20' H20B 0.9500 .
C19' C18' 1.391(10) .
C19' H19B 0.9500 .

loop_
_geom_torsion_atom_site_label_1
_geom_torsion_atom_site_label_2
_geom_torsion_atom_site_label_3
_geom_torsion_atom_site_label_4
_geom_torsion
_geom_torsion_site_symmetry_1
_geom_torsion_site_symmetry_4
C7 Ir1 Cl1 Ir1 -64.7(12) . 3_766
C7' Ir1 Cl1 Ir1 -176.1(4) . 3_766
N2 Ir1 Cl1 Ir1 97.3(3) . 3_766
N1' Ir1 Cl1 Ir1 -91.6(3) . 3_766
C18 Ir1 Cl1 Ir1 177.5(3) . 3_766
N1 Ir1 Cl1 Ir1 -93.7(2) . 3_766
N2' Ir1 Cl1 Ir1 88.4(2) . 3_766
C18' Ir1 Cl1 Ir1 55.0(13) . 3_766
Cl1 Ir1 Cl1 Ir1 0.0 3_766 3_766
C7 Ir1 N1 C1 172.8(6) . .
C7' Ir1 N1 C1 83.4(6) . .
N2 Ir1 N1 C1 75(2) . .
N1' Ir1 N1 C1 -176(4) . .
C18 Ir1 N1 C1 78.3(6) . .
N2' Ir1 N1 C1 143(4) . .
C18' Ir1 N1 C1 172.3(5) . .
Cl1 Ir1 N1 C1 -12.7(5) . .
Cl1 Ir1 N1 C1 -96.3(5) 3_766 .
C7 Ir1 N1 C5 -8.2(4) . .
C7' Ir1 N1 C5 -97.6(6) . .
N2 Ir1 N1 C5 -105.5(18) . .
N1' Ir1 N1 C5 3(3) . .
C18 Ir1 N1 C5 -102.7(5) . .
N2' Ir1 N1 C5 -38(4) . .
C18' Ir1 N1 C5 -8.6(4) . .
Cl1 Ir1 N1 C5 166.4(4) . .
Cl1 Ir1 N1 C5 82.8(4) 3_766 .
C5 N1 C1 C2 0.00(9) . .
Ir1 N1 C1 C2 179.0(7) . .
N1 C1 C2 C3 -0.02(12) . .
C1 C2 C3 C4 0.02(14) . .
C2 C3 C4 C5 0.00(15) . .
C1 N1 C5 C4 0.02(14) . .
Ir1 N1 C5 C4 -179.2(6) . .
C1 N1 C5 C6 -174.4(7) . .
Ir1 N1 C5 C6 6.5(6) . .
C3 C4 C5 N1 -0.02(17) . .
C3 C4 C5 C6 173.6(8) . .
N1 C5 C6 C11 177.4(5) . .
C4 C5 C6 C11 3.4(10) . .
N1 C5 C6 C7 -0.3(7) . .
C4 C5 C6 C7 -174.3(5) . .
C7 C6 C11 C10 0.00(8) . .
C5 C6 C11 C10 -177.6(8) . .
C6 C11 C10 C9 0.00(13) . .
C11 C10 C9 C8 0.00(14) . .
C10 C9 C8 C7 0.00(14) . .
C11 C6 C7 C8 0.00(13) . .
C5 C6 C7 C8 177.8(7) . .
C11 C6 C7 Ir1 175.1(6) . .
C5 C6 C7 Ir1 -7.0(6) . .
C9 C8 C7 C6 0.01(16) . .
C9 C8 C7 Ir1 -174.7(6) . .
C7' Ir1 C7 C6 90.9(5) . .
N2 Ir1 C7 C6 177.1(4) . .
N1' Ir1 C7 C6 6.7(4) . .
C18 Ir1 C7 C6 96.3(5) . .
N1 Ir1 C7 C6 8.1(4) . .
N2' Ir1 C7 C6 -174.4(4) . .
C18' Ir1 C7 C6 -173.3(14) . .
Cl1 Ir1 C7 C6 -21.2(15) . .
Cl1 Ir1 C7 C6 -85.2(4) 3_766 .
C7' Ir1 C7 C8 -94.4(6) . .
N2 Ir1 C7 C8 -8.1(6) . .
N1' Ir1 C7 C8 -178.6(6) . .
C18 Ir1 C7 C8 -88.9(6) . .
N1 Ir1 C7 C8 -177.1(5) . .
N2' Ir1 C7 C8 0.4(5) . .
C18' Ir1 C7 C8 1.5(10) . .
Cl1 Ir1 C7 C8 153.5(10) . .
Cl1 Ir1 C7 C8 89.6(5) 3_766 .
C7 Ir1 N2 C12 89.2(6) . .
C7' Ir1 N2 C12 176.9(7) . .
N1' Ir1 N2 C12 147.1(18) . .
C18 Ir1 N2 C12 -178.1(7) . .
N1 Ir1 N2 C12 -175.2(16) . .
N2' Ir1 N2 C12 33(2) . .
C18' Ir1 N2 C12 86.2(5) . .
Cl1 Ir1 N2 C12 -87.3(5) . .
Cl1 Ir1 N2 C12 -3.5(5) 3_766 .
C7 Ir1 N2 C16 -81.8(5) . .
C7' Ir1 N2 C16 6.0(6) . .
N1' Ir1 N2 C16 -24(2) . .
C18 Ir1 N2 C16 11.0(6) . .
N1 Ir1 N2 C16 14(2) . .
N2' Ir1 N2 C16 -138(3) . .
C18' Ir1 N2 C16 -84.8(5) . .
Cl1 Ir1 N2 C16 101.7(4) . .
Cl1 Ir1 N2 C16 -174.5(4) 3_766 .
C16 N2 C12 C13 -0.01(9) . .
Ir1 N2 C12 C13 -170.8(7) . .
N2 C12 C13 C14 0.00(13) . .
C12 C13 C14 C15 -0.01(14) . .
C13 C14 C15 C16 0.02(15) . .
C12 N2 C16 C15 0.02(14) . .
Ir1 N2 C16 C15 171.4(6) . .
C12 N2 C16 C17 180.0(10) . .
Ir1 N2 C16 C17 -8.6(9) . .
C14 C15 C16 N2 -0.03(18) . .
C14 C15 C16 C17 -180.0(11) . .
N2 C16 C17 C22 -177.1(8) . .
C15 C16 C17 C22 2.9(16) . .
N2 C16 C17 C18 -1.4(10) . .
C15 C16 C17 C18 178.5(6) . .
C18 C17 C22 C21 0.00(9) . .
C16 C17 C22 C21 175.5(14) . .
C17 C22 C21 C20 0.00(13) . .
C22 C21 C20 C19 0.00(14) . .
C21 C20 C19 C18 -0.01(15) . .
C22 C17 C18 C19 0.00(13) . .
C16 C17 C18 C19 -176.0(13) . .
C22 C17 C18 Ir1 -174.0(10) . .
C16 C17 C18 Ir1 10.0(8) . .
C20 C19 C18 C17 0.01(17) . .
C20 C19 C18 Ir1 172.8(12) . .
C7 Ir1 C18 C17 87.6(5) . .
C7' Ir1 C18 C17 130(5) . .
N2 Ir1 C18 C17 -11.2(5) . .
N1' Ir1 C18 C17 162.6(5) . .
N1 Ir1 C18 C17 169.3(5) . .
N2' Ir1 C18 C17 -6.0(5) . .
C18' Ir1 C18 C17 69.7(5) . .
Cl1 Ir1 C18 C17 -102.3(5) . .
Cl1 Ir1 C18 C17 -77(3) 3_766 .
C7 Ir1 C18 C19 -85.5(10) . .
C7' Ir1 C18 C19 -43(5) . .
N2 Ir1 C18 C19 175.7(11) . .
N1' Ir1 C18 C19 -10.5(10) . .
N1 Ir1 C18 C19 -3.7(10) . .
N2' Ir1 C18 C19 -179.1(10) . .
C18' Ir1 C18 C19 -103.4(10) . .
Cl1 Ir1 C18 C19 84.7(10) . .
Cl1 Ir1 C18 C19 109(3) 3_766 .
C7 Ir1 N1' C1' -81.1(5) . .
C7' Ir1 N1' C1' -171.0(6) . .
N2 Ir1 N1' C1' -141.0(18) . .
C18 Ir1 N1' C1' -175.3(6) . .
N1 Ir1 N1' C1' 111(4) . .
N2' Ir1 N1' C1' -86.5(18) . .
C18' Ir1 N1' C1' -81.0(5) . .
Cl1 Ir1 N1' C1' 93.7(5) . .
Cl1 Ir1 N1' C1' 9.9(5) 3_766 .
C7 Ir1 N1' C5' 103.5(5) . .
C7' Ir1 N1' C5' 13.5(6) . .
N2 Ir1 N1' C5' 43(2) . .
C18 Ir1 N1' C5' 9.2(6) . .
N1 Ir1 N1' C5' -65(4) . .
N2' Ir1 N1' C5' 98.0(17) . .
C18' Ir1 N1' C5' 103.5(4) . .
Cl1 Ir1 N1' C5' -81.8(4) . .
Cl1 Ir1 N1' C5' -165.6(4) 3_766 .
C5' N1' C1' C2' 0.00(9) . .
Ir1 N1' C1' C2' -175.2(7) . .
N1' C1' C2' C3' 0.02(13) . .
C1' C2' C3' C4' -0.02(14) . .
C2' C3' C4' C5' 0.00(15) . .
C1' N1' C5' C4' -0.02(14) . .
Ir1 N1' C5' C4' 175.9(6) . .
C1' N1' C5' C6' 173.5(7) . .
Ir1 N1' C5' C6' -10.6(7) . .
C3' C4' C5' N1' 0.02(17) . .
C3' C4' C5' C6' -172.6(8) . .
N1' C5' C6' C11' -179.1(7) . .
C4' C5' C6' C11' -6.1(12) . .
N1' C5' C6' C7' -0.1(7) . .
C4' C5' C6' C7' 172.9(6) . .
C7' C6' C11' C10' 0.00(9) . .
C5' C6' C11' C10' 178.9(10) . .
C6' C11' C10' C9' -0.01(13) . .
C11' C10' C9' C8' 0.01(14) . .
C10' C9' C8' C7' -0.01(15) . .
C9' C8' C7' C6' 0.01(16) . .
C9' C8' C7' Ir1 167.5(11) . .
C11' C6' C7' C8' -0.01(13) . .
C5' C6' C7' C8' -179.0(9) . .
C11' C6' C7' Ir1 -169.6(9) . .
C5' C6' C7' Ir1 11.4(7) . .
C7 Ir1 C7' C8' 103.6(8) . .
N2 Ir1 C7' C8' 4.1(8) . .
N1' Ir1 C7' C8' 178.7(9) . .
C18 Ir1 C7' C8' -34(5) . .
N1 Ir1 C7' C8' -174.4(9) . .
N2' Ir1 C7' C8' 10.0(8) . .
C18' Ir1 C7' C8' 85.9(8) . .
Cl1 Ir1 C7' C8' -86.7(8) . .
Cl1 Ir1 C7' C8' -169(5) 3_766 .
C7 Ir1 C7' C6' -88.5(6) . .
N2 Ir1 C7' C6' 171.9(6) . .
N1' Ir1 C7' C6' -13.5(6) . .
C18 Ir1 C7' C6' 134(5) . .
N1 Ir1 C7' C6' -6.6(6) . .
N2' Ir1 C7' C6' 177.9(6) . .
C18' Ir1 C7' C6' -106.3(6) . .
Cl1 Ir1 C7' C6' 81.1(5) . .
Cl1 Ir1 C7' C6' -1(7) 3_766 .
C7 Ir1 N2' C12' -175.3(5) . .
C7' Ir1 N2' C12' -86.7(6) . .
N2 Ir1 N2' C12' -51(2) . .
N1' Ir1 N2' C12' -170.0(16) . .
C18 Ir1 N2' C12' -81.1(6) . .
N1 Ir1 N2' C12' -146(4) . .
C18' Ir1 N2' C12' -175.7(5) . .
Cl1 Ir1 N2' C12' 9.7(4) . .
Cl1 Ir1 N2' C12' 93.3(4) 3_766 .
C7 Ir1 N2' C16' -2.0(5) . .
C7' Ir1 N2' C16' 86.7(6) . .
N2 Ir1 N2' C16' 122(3) . .
N1' Ir1 N2' C16' 3.3(19) . .
C18 Ir1 N2' C16' 92.2(6) . .
N1 Ir1 N2' C16' 28(4) . .
C18' Ir1 N2' C16' -2.4(4) . .
Cl1 Ir1 N2' C16' -177.0(4) . .
Cl1 Ir1 N2' C16' -93.4(4) 3_766 .
C16' N2' C12' C13' 0.00(9) . .
Ir1 N2' C12' C13' 173.3(6) . .
N2' C12' C13' C14' 0.01(12) . .
C12' C13' C14' C15' -0.02(14) . .
C13' C14' C15' C16' 0.01(15) . .
C12' N2' C16' C15' -0.01(14) . .
Ir1 N2' C16' C15' -173.4(6) . .
C12' N2' C16' C17' 177.0(6) . .
Ir1 N2' C16' C17' 3.6(6) . .
C14' C15' C16' N2' 0.01(17) . .
C14' C15' C16' C17' -176.7(7) . .
N2' C16' C17' C22' 179.1(5) . .
C15' C16' C17' C22' -4.1(9) . .
N2' C16' C17' C18' -3.0(6) . .
C15' C16' C17' C18' 173.8(5) . .
C18' C17' C22' C21' -0.01(9) . .
C16' C17' C22' C21' 177.8(7) . .
C17' C22' C21' C20' 0.00(12) . .
C22' C21' C20' C19' 0.00(14) . .
C21' C20' C19' C18' 0.01(15) . .
C20' C19' C18' C17' -0.02(16) . .
C20' C19' C18' Ir1 -179.0(6) . .
C22' C17' C18' C19' 0.02(13) . .
C16' C17' C18' C19' -178.0(6) . .
C22' C17' C18' Ir1 179.1(5) . .
C16' C17' C18' Ir1 1.1(6) . .
C7 Ir1 C18' C19' 0.7(10) . .
C7' Ir1 C18' C19' 84.6(6) . .
N2 Ir1 C18' C19' 171.1(5) . .
N1' Ir1 C18' C19' 0.6(5) . .
C18 Ir1 C18' C19' 91.6(6) . .
N1 Ir1 C18' C19' 2.1(5) . .
N2' Ir1 C18' C19' 179.5(5) . .
Cl1 Ir1 C18' C19' -146.1(11) . .
Cl1 Ir1 C18' C19' -91.6(4) 3_766 .
C7 Ir1 C18' C17' -178.3(14) . .
C7' Ir1 C18' C17' -94.3(5) . .
N2 Ir1 C18' C17' -7.8(4) . .
N1' Ir1 C18' C17' -178.3(4) . .
C18 Ir1 C18' C17' -87.3(5) . .
N1 Ir1 C18' C17' -176.9(4) . .
N2' Ir1 C18' C17' 0.6(4) . .
Cl1 Ir1 C18' C17' 34.9(15) . .
Cl1 Ir1 C18' C17' 89.5(3) 3_766 .
